data_7059692
loop_
_publ_author_name
'Karaman, Merve'
'Demir, Nuriye'
'Bilgili, Hakan'
'Yakali, Gul'
'Gokpek, Yenal'
'Demic, Serafettin'
'Kaya, Nusret'
'Can, Mustafa'

_publ_section_title
;
 Synthesis, characterization, aggregation-induced enhanced emission and
 solvatochromic behavior of dimethyl
 4&#x2032;-(diphenylamino)biphenyl-3,5-dicarboxylate: experimental and
 theoretical studies
;
_journal_issue 27
_journal_name_full 'New Journal of Chemistry'
_journal_page_first 11498
_journal_page_last 11506
_journal_paper_doi 10.1039/D0NJ01720E
_journal_volume 44
_journal_year 2020
_chemical_formula_moiety 'C28 H23 N O4'
_chemical_formula_sum 'C28 H23 N O4'
_chemical_formula_weight 437.50
_space_group_crystal_system monoclinic
_space_group_IT_number 14
_space_group_name_Hall '-P 2yn'
_space_group_name_H-M_alt 'P 1 21/n 1'
_symmetry_Int_Tables_number 14
_audit_creation_date 2020-01-13
_audit_creation_method
;
Olex2 1.2
(compiled 2018.05.29 svn.r3508 for OlexSys, GUI svn.r5506)
;
_audit_update_record
;
2020-03-17 deposited with the CCDC.	2020-06-10 downloaded from the CCDC.
;
_cell_angle_alpha 90
_cell_angle_beta 102.119(11)
_cell_angle_gamma 90
_cell_formula_units_Z 4
_cell_length_a 9.0275(14)
_cell_length_b 26.058(2)
_cell_length_c 9.7852(9)
_cell_measurement_reflns_used 1295
_cell_measurement_temperature 298(2)
_cell_measurement_theta_max 21.1920
_cell_measurement_theta_min 3.6410
_cell_volume 2250.6(5)
_computing_cell_refinement 'CrysAlisPro 1.171.39.46 (Rigaku OD, 2018)'
_computing_data_collection 'CrysAlisPro 1.171.39.46 (Rigaku OD, 2018)'
_computing_data_reduction 'CrysAlisPro 1.171.39.46 (Rigaku OD, 2018)'
_computing_molecular_graphics 'Olex2 (Dolomanov et al., 2009)'
_computing_publication_material 'Olex2 (Dolomanov et al., 2009)'
_computing_structure_refinement 'olex2.refine (Bourhis et al., 2015)'
_computing_structure_solution 'ShelXT (Sheldrick, 2015)'
_diffrn_ambient_temperature 298(2)
_diffrn_detector 'CCD plate'
_diffrn_detector_area_resol_mean 8.0667
_diffrn_detector_type Eos
_diffrn_measured_fraction_theta_full 0.9923
_diffrn_measured_fraction_theta_max 0.9923
_diffrn_measurement_details
;
List of Runs (angles in degrees, time in seconds):

  # Type    Start    End  Width  t~exp~   \w     \q     \k     \f   Frames
#--------------------------------------------------------------------------
  1  \w     -3.00  91.00   1.00   20.19    --   20.23  57.00 120.00   94
  2  \w    -54.00  49.00   1.00   20.19    --  -22.26  37.00 -90.00  103
;
_diffrn_measurement_device 'four-circle diffractometer'
_diffrn_measurement_device_type 'Xcalibur, Eos'
_diffrn_measurement_method '\w scans'
_diffrn_orient_matrix_type 'CrysAlisPro convention (1999,Acta A55,543-557)'
_diffrn_orient_matrix_UB_11 0.0549078000
_diffrn_orient_matrix_UB_12 0.0179986000
_diffrn_orient_matrix_UB_13 -0.0117804000
_diffrn_orient_matrix_UB_21 -0.0576948000
_diffrn_orient_matrix_UB_22 0.0145681000
_diffrn_orient_matrix_UB_23 -0.0433854000
_diffrn_orient_matrix_UB_31 -0.0103424000
_diffrn_orient_matrix_UB_32 0.0143294000
_diffrn_orient_matrix_UB_33 0.0589594000
_diffrn_radiation_monochromator graphite
_diffrn_radiation_probe x-ray
_diffrn_radiation_type 'Mo K\a'
_diffrn_radiation_wavelength 0.71073
_diffrn_reflns_av_R_equivalents 0.0325
_diffrn_reflns_av_unetI/netI 0.0774
_diffrn_reflns_limit_h_max 10
_diffrn_reflns_limit_h_min -9
_diffrn_reflns_limit_k_max 16
_diffrn_reflns_limit_k_min -31
_diffrn_reflns_limit_l_max 11
_diffrn_reflns_limit_l_min -8
_diffrn_reflns_number 7287
_diffrn_reflns_theta_full 25.6781
_diffrn_reflns_theta_max 25.68
_diffrn_reflns_theta_min 3.13
_diffrn_source 'fine-focus sealed X-ray tube'
_diffrn_source_type 'Enhance (Mo) X-ray Source'
_exptl_absorpt_coefficient_mu 0.086
_exptl_absorpt_correction_T_max 0.988
_exptl_absorpt_correction_T_min 0.964
_exptl_absorpt_correction_type analytical
_exptl_absorpt_process_details
;
CrysAlisPro 1.171.39.46 (Rigaku Oxford Diffraction, 2018)
Analytical numeric absorption correction using a multifaceted crystal
			model based on expressions derived by R.C. Clark & J.S. Reid.
(Clark, R. C. & Reid, J. S. (1995). Acta Cryst. A51, 887-897)
Empirical absorption correction using spherical harmonics,
 implemented in SCALE3 ABSPACK scaling algorithm.
;
_exptl_crystal_colour colourless
_exptl_crystal_colour_primary colourless
_exptl_crystal_density_diffrn 1.2911
_exptl_crystal_description prism
_exptl_crystal_F_000 920.4746
_exptl_crystal_size_max 0.53
_exptl_crystal_size_mid 0.209
_exptl_crystal_size_min 0.185
_refine_diff_density_max 0.3182
_refine_diff_density_min -0.4076
_refine_diff_density_rms 0.0903
_refine_ls_d_res_high 0.8201
_refine_ls_d_res_low 6.5145
_refine_ls_goodness_of_fit_ref 1.0124
_refine_ls_hydrogen_treatment constr
_refine_ls_matrix_type full
_refine_ls_number_constraints 42
_refine_ls_number_parameters 300
_refine_ls_number_reflns 4228
_refine_ls_number_restraints 0
_refine_ls_restrained_S_all 1.0124
_refine_ls_R_factor_all 0.1286
_refine_ls_R_factor_gt 0.0581
_refine_ls_shift/su_max 0.0173
_refine_ls_shift/su_mean 0.0003
_refine_ls_structure_factor_coef Fsqd
_refine_ls_weighting_details 'w=1/[\s^2^(Fo^2^)+(0.0403P)^2^] where P=(Fo^2^+2Fc^2^)/3'
_refine_ls_weighting_scheme calc
_refine_ls_wR_factor_gt 0.1036
_refine_ls_wR_factor_ref 0.1360
_reflns_Friedel_coverage 0.0
_reflns_limit_h_max 7
_reflns_limit_h_min -10
_reflns_limit_k_max 31
_reflns_limit_k_min 0
_reflns_limit_l_max 11
_reflns_limit_l_min -6
_reflns_number_gt 2237
_reflns_number_total 4228
_reflns_threshold_expression I>=2u(I)
_cod_data_source_file d0nj01720e2.cif
_cod_data_source_block smart
_cod_depositor_comments
;Adding full bibliography for 7059692.cif.

 Adding full bibliography for 7059692.cif.
;
_cod_original_cell_volume 2250.5(5)
_cod_original_sg_symbol_Hall '-P 2ybc (x-z,y,z)'
_cod_database_code 7059692
_chemical_oxdiff_formula 'C28 H23 N O4'
_reflns_odcompleteness_completeness 98.86
_reflns_odcompleteness_iscentric 1
_reflns_odcompleteness_theta 25.63
_olex2_refinement_description
;
1. Fixed Uiso
 At 1.2 times of:
  All C(H) groups
 At 1.5 times of:
  All C(H,H,H) groups
2.a Aromatic/amide H refined with riding coordinates:
 C2(H2), C3(H3), C4(H4), C5(H5), C6(H6), C8(H8), C9(H9), C10(H10), C11(H11),
 C12(H12), C14(H14), C15(H15), C17(H17), C18(H18), C20(H20), C22(H22), C24(H24)
2.b Idealised Me refined as rotating group:
 C26(H26a,H26b,H26c), C28(H28a,H28b,H28c)
;
_olex2_submission_special_instructions 'No special instructions were received'
_oxdiff_exptl_absorpt_empirical_details
;
Empirical correction (ABSPACK) includes:
- Absorption correction using spherical harmonics
- Frame scaling
;
_oxdiff_exptl_absorpt_empirical_full_max 1.134
_oxdiff_exptl_absorpt_empirical_full_min 0.934

loop_
_space_group_symop_id
_space_group_symop_operation_xyz
1 x,y,z
2 -x+1/2,y+1/2,-z+1/2
3 -x,-y,-z
4 x-1/2,-y-1/2,z-1/2

loop_
_atom_site_label
_atom_site_type_symbol
_atom_site_fract_x
_atom_site_fract_y
_atom_site_fract_z
_atom_site_U_iso_or_equiv
_atom_site_adp_type
_atom_site_occupancy
_atom_site_refinement_flags_posn
O1 O 0.3489(2) 0.73534(7) 0.31979(18) 0.0686(6) Uani 1.000000 .
O2 O 0.4410(2) 0.69183(6) 0.51594(18) 0.0602(6) Uani 1.000000 .
O3 O 0.0639(3) 0.55189(7) -0.07671(19) 0.0834(8) Uani 1.000000 .
O4 O 0.0657(2) 0.63734(7) -0.07904(17) 0.0619(6) Uani 1.000000 .
N1 N 0.2633(3) 0.38635(8) 0.7309(2) 0.0560(7) Uani 1.000000 .
C1 C 0.3379(4) 0.39193(10) 0.8725(3) 0.0494(7) Uani 1.000000 .
C2 C 0.4599(4) 0.42451(11) 0.9099(3) 0.0637(9) Uani 1.000000 .
H2 H 0.4943(4) 0.44322(11) 0.8419(3) 0.0764(11) Uiso 1.000000 R
C3 C 0.5307(4) 0.42929(14) 1.0483(4) 0.0850(11) Uani 1.000000 .
H3 H 0.6123(4) 0.45162(14) 1.0731(4) 0.1020(14) Uiso 1.000000 R
C4 C 0.4828(6) 0.40167(18) 1.1496(4) 0.0998(15) Uani 1.000000 .
H4 H 0.5322(6) 0.40487(18) 1.2427(4) 0.1197(17) Uiso 1.000000 R
C5 C 0.3625(5) 0.36952(15) 1.1132(3) 0.0877(12) Uani 1.000000 .
H5 H 0.3303(5) 0.35053(15) 1.1820(3) 0.1053(15) Uiso 1.000000 R
C6 C 0.2873(4) 0.36460(11) 0.9753(3) 0.0642(9) Uani 1.000000 .
H6 H 0.2035(4) 0.34315(11) 0.9517(3) 0.0771(11) Uiso 1.000000 R
C7 C 0.2054(3) 0.33814(10) 0.6780(2) 0.0456(7) Uani 1.000000 .
C8 C 0.0647(4) 0.33530(11) 0.5900(3) 0.0549(8) Uani 1.000000 .
H8 H 0.0075(4) 0.36495(11) 0.5671(3) 0.0659(9) Uiso 1.000000 R
C9 C 0.0082(4) 0.28852(12) 0.5354(3) 0.0653(9) Uani 1.000000 .
H9 H -0.0862(4) 0.28691(12) 0.4751(3) 0.0783(11) Uiso 1.000000 R
C10 C 0.0904(5) 0.24493(12) 0.5697(3) 0.0722(10) Uani 1.000000 .
H10 H 0.0528(5) 0.21354(12) 0.5324(3) 0.0866(13) Uiso 1.000000 R
C11 C 0.2278(5) 0.24743(11) 0.6588(3) 0.0740(10) Uani 1.000000 .
H11 H 0.2827(5) 0.21743(11) 0.6837(3) 0.0888(13) Uiso 1.000000 R
C12 C 0.2872(4) 0.29361(11) 0.7130(3) 0.0581(8) Uani 1.000000 .
H12 H 0.3820(4) 0.29477(11) 0.7728(3) 0.0698(10) Uiso 1.000000 R
C13 C 0.2538(3) 0.42850(10) 0.6370(3) 0.0487(7) Uani 1.000000 .
C14 C 0.2100(3) 0.47636(10) 0.6760(3) 0.0543(8) Uani 1.000000 .
H14 H 0.1848(3) 0.48079(10) 0.7627(3) 0.0652(10) Uiso 1.000000 R
C15 C 0.2039(3) 0.51728(10) 0.5862(3) 0.0519(8) Uani 1.000000 .
H15 H 0.1756(3) 0.54929(10) 0.6141(3) 0.0623(9) Uiso 1.000000 R
C16 C 0.2386(3) 0.51228(9) 0.4555(2) 0.0451(7) Uani 1.000000 .
C17 C 0.2785(3) 0.46382(9) 0.4172(3) 0.0512(8) Uani 1.000000 .
H17 H 0.3000(3) 0.45903(9) 0.3292(3) 0.0614(9) Uiso 1.000000 R
C18 C 0.2870(3) 0.42238(10) 0.5071(3) 0.0534(8) Uani 1.000000 .
H18 H 0.3152(3) 0.39031(10) 0.4795(3) 0.0641(10) Uiso 1.000000 R
C19 C 0.2349(3) 0.55691(9) 0.3611(3) 0.0435(7) Uani 1.000000 .
C20 C 0.1683(3) 0.55429(9) 0.2202(3) 0.0489(7) Uani 1.000000 .
H20 H 0.1265(3) 0.52346(9) 0.1826(3) 0.0587(9) Uiso 1.000000 R
C21 C 0.1629(3) 0.59694(9) 0.1340(3) 0.0459(7) Uani 1.000000 .
C22 C 0.2261(3) 0.64301(9) 0.1896(3) 0.0460(7) Uani 1.000000 .
H22 H 0.2215(3) 0.67184(9) 0.1329(3) 0.0551(9) Uiso 1.000000 R
C23 C 0.2958(3) 0.64595(9) 0.3294(3) 0.0426(7) Uani 1.000000 .
C24 C 0.2991(3) 0.60306(9) 0.4136(3) 0.0472(7) Uani 1.000000 .
H24 H 0.3456(3) 0.60528(9) 0.5077(3) 0.0566(9) Uiso 1.000000 R
C25 C 0.3624(3) 0.69588(10) 0.3849(3) 0.0468(7) Uani 1.000000 .
C26 C 0.5152(4) 0.73771(10) 0.5794(3) 0.0765(11) Uani 1.000000 .
H26a H 0.555(2) 0.7566(4) 0.5111(6) 0.1148(16) Uiso 1.000000 GR
H26b H 0.4433(6) 0.7586(4) 0.6136(18) 0.1148(16) Uiso 1.000000 GR
H26c H 0.5962(14) 0.72839(10) 0.6556(14) 0.1148(16) Uiso 1.000000 GR
C27 C 0.0921(4) 0.59186(11) -0.0162(3) 0.0541(8) Uani 1.000000 .
C28 C 0.0007(4) 0.63636(12) -0.2264(3) 0.0795(11) Uani 1.000000 .
H28a H 0.0772(7) 0.6271(8) -0.2769(3) 0.1193(17) Uiso 1.000000 GR
H28b H -0.0799(17) 0.6116(6) -0.2448(4) 0.1193(17) Uiso 1.000000 GR
H28c H -0.039(2) 0.6697(3) -0.2560(5) 0.1193(17) Uiso 1.000000 GR

loop_
_atom_site_aniso_label
_atom_site_aniso_U_11
_atom_site_aniso_U_22
_atom_site_aniso_U_33
_atom_site_aniso_U_12
_atom_site_aniso_U_13
_atom_site_aniso_U_23
O1 0.0861(18) 0.0396(12) 0.0706(13) -0.0118(11) -0.0050(12) 0.0097(10)
O2 0.0830(17) 0.0424(11) 0.0485(11) -0.0150(11) -0.0010(11) -0.0047(9)
O3 0.129(2) 0.0483(13) 0.0601(13) -0.0124(13) -0.0102(13) -0.0097(10)
O4 0.0858(17) 0.0496(12) 0.0423(11) -0.0054(11) -0.0044(10) 0.0042(9)
N1 0.078(2) 0.0403(13) 0.0417(13) -0.0112(12) -0.0050(12) 0.0057(11)
C1 0.058(2) 0.0458(16) 0.0420(16) 0.0040(15) 0.0039(15) -0.0016(14)
C2 0.062(2) 0.065(2) 0.060(2) -0.0034(18) 0.0026(17) -0.0082(16)
C3 0.070(3) 0.096(3) 0.074(2) 0.009(2) -0.019(2) -0.033(2)
C4 0.113(4) 0.126(4) 0.050(2) 0.039(3) -0.007(2) -0.020(2)
C5 0.119(4) 0.099(3) 0.048(2) 0.031(3) 0.023(2) 0.004(2)
C6 0.076(3) 0.068(2) 0.0498(18) 0.0057(18) 0.0162(17) 0.0030(16)
C7 0.057(2) 0.0380(15) 0.0403(16) -0.0024(15) 0.0072(14) 0.0039(13)
C8 0.057(2) 0.0497(17) 0.0549(18) 0.0001(16) 0.0038(16) 0.0005(14)
C9 0.071(3) 0.069(2) 0.0525(18) -0.023(2) 0.0064(16) -0.0040(17)
C10 0.112(3) 0.050(2) 0.057(2) -0.022(2) 0.024(2) -0.0099(17)
C11 0.114(3) 0.0406(18) 0.069(2) 0.015(2) 0.024(2) 0.0022(16)
C12 0.065(2) 0.0544(19) 0.0534(18) 0.0104(17) 0.0088(16) 0.0051(15)
C13 0.062(2) 0.0382(15) 0.0418(16) -0.0087(14) 0.0023(14) 0.0023(13)
C14 0.073(2) 0.0457(17) 0.0446(16) -0.0044(16) 0.0136(15) -0.0042(14)
C15 0.066(2) 0.0373(16) 0.0514(17) 0.0018(14) 0.0089(15) -0.0018(13)
C16 0.051(2) 0.0361(15) 0.0455(16) -0.0050(13) 0.0028(14) -0.0006(12)
C17 0.068(2) 0.0401(16) 0.0461(16) 0.0007(15) 0.0123(15) -0.0007(13)
C18 0.074(2) 0.0331(15) 0.0514(17) 0.0023(15) 0.0094(15) -0.0012(13)
C19 0.050(2) 0.0327(14) 0.0454(16) 0.0016(13) 0.0046(13) 0.0014(12)
C20 0.057(2) 0.0357(15) 0.0526(17) -0.0054(14) 0.0075(15) -0.0044(13)
C21 0.054(2) 0.0389(15) 0.0428(16) -0.0027(14) 0.0053(14) -0.0016(13)
C22 0.055(2) 0.0359(15) 0.0471(16) 0.0013(14) 0.0102(14) 0.0037(12)
C23 0.0449(19) 0.0364(15) 0.0450(16) -0.0031(13) 0.0063(13) -0.0016(12)
C24 0.054(2) 0.0393(15) 0.0448(16) -0.0020(14) 0.0033(14) -0.0011(12)
C25 0.049(2) 0.0407(16) 0.0486(17) -0.0020(14) 0.0062(14) -0.0017(14)
C26 0.113(3) 0.0520(19) 0.060(2) -0.028(2) 0.0067(19) -0.0181(15)
C27 0.066(2) 0.0438(17) 0.0496(18) -0.0057(16) 0.0051(15) 0.0000(15)
C28 0.110(3) 0.073(2) 0.0430(18) -0.013(2) -0.0130(18) 0.0060(15)

loop_
_atom_type_symbol
_atom_type_scat_dispersion_real
_atom_type_scat_dispersion_imag
_atom_type_scat_Cromer_Mann_a1
_atom_type_scat_Cromer_Mann_a2
_atom_type_scat_Cromer_Mann_a3
_atom_type_scat_Cromer_Mann_a4
_atom_type_scat_Cromer_Mann_b1
_atom_type_scat_Cromer_Mann_b2
_atom_type_scat_Cromer_Mann_b3
_atom_type_scat_Cromer_Mann_b4
_atom_type_scat_Cromer_Mann_c
_atom_type_scat_source
_atom_type_scat_dispersion_source
H 0.00000 0.00000 0.49300 0.32291 0.14019 0.04081 10.51090 26.12570 3.14236 57.79970 0.0030380000826 'International Tables Volume C Table 6.1.1.4 (pp. 500-502)' 'Henke, Gullikson and Davis, At. Data and Nucl. Data Tables, 1993, 54, 2'
C 0.00347 0.00161 2.31000 1.02000 1.58860 0.86500 20.84390 10.20750 0.56870 51.65120 0.215599998832 'International Tables Volume C Table 6.1.1.4 (pp. 500-502)' 'Henke, Gullikson and Davis, At. Data and Nucl. Data Tables, 1993, 54, 2'
O 0.01158 0.00611 3.04850 2.28680 1.54630 0.86700 13.27710 5.70110 0.32390 32.90890 0.250800013542 'International Tables Volume C Table 6.1.1.4 (pp. 500-502)' 'Henke, Gullikson and Davis, At. Data and Nucl. Data Tables, 1993, 54, 2'
N 0.00653 0.00323 12.21260 3.13220 2.01250 1.16630 0.00570 9.89330 28.99750 0.58260 -11.5290002823 'International Tables Volume C Table 6.1.1.4 (pp. 500-502)' 'Henke, Gullikson and Davis, At. Data and Nucl. Data Tables, 1993, 54, 2'

loop_
_exptl_crystal_face_index_h
_exptl_crystal_face_index_k
_exptl_crystal_face_index_l
_exptl_crystal_face_perp_dist
-1 6 14 0.1078
1 -4 -14 0.0838
-7 31 3 0.1994
7 -31 -1 0.1546
1 26 9 0.1063
0 -24 -10 0.0829
-11 -8 8 0.2228
12 13 -6 0.2103
0 37 1 0.1006
-1 -37 -1 0.0718
-13 -3 5 0.2252
0 26 -10 0.0971
-1 -22 11 0.1017
-1 -36 3 0.0670

loop_
_geom_angle_atom_site_label_1
_geom_angle_atom_site_label_2
_geom_angle_atom_site_label_3
_geom_angle
_geom_angle_site_symmetry_1
_geom_angle_site_symmetry_3
_geom_angle_publ_flag
C26 O2 C25 116.9(2) . . ?
C28 O4 C27 116.3(2) . . ?
C7 N1 C1 120.8(2) . . ?
C13 N1 C1 120.3(2) . . ?
C13 N1 C7 118.8(2) . . ?
C2 C1 N1 120.9(3) . . ?
C6 C1 N1 119.7(3) . . ?
C6 C1 C2 119.4(3) . . ?
H2 C2 C1 120.08(17) . . ?
C3 C2 C1 119.8(3) . . ?
C3 C2 H2 120.1(2) . . ?
H3 C3 C2 119.5(2) . . ?
C4 C3 C2 120.9(4) . . ?
C4 C3 H3 119.5(2) . . ?
H4 C4 C3 120.3(2) . . ?
C5 C4 C3 119.4(4) . . ?
C5 C4 H4 120.3(2) . . ?
H5 C5 C4 119.5(2) . . ?
C6 C5 C4 121.0(4) . . ?
C6 C5 H5 119.5(2) . . ?
C5 C6 C1 119.4(3) . . ?
H6 C6 C1 120.29(18) . . ?
H6 C6 C5 120.3(2) . . ?
C8 C7 N1 119.8(2) . . ?
C12 C7 N1 121.2(3) . . ?
C12 C7 C8 119.0(3) . . ?
H8 C8 C7 119.83(16) . . ?
C9 C8 C7 120.3(3) . . ?
C9 C8 H8 119.8(2) . . ?
H9 C9 C8 119.9(2) . . ?
C10 C9 C8 120.1(3) . . ?
C10 C9 H9 119.9(2) . . ?
H10 C10 C9 120.2(2) . . ?
C11 C10 C9 119.7(3) . . ?
C11 C10 H10 120.15(19) . . ?
H11 C11 C10 119.41(19) . . ?
C12 C11 C10 121.2(3) . . ?
C12 C11 H11 119.4(2) . . ?
C11 C12 C7 119.6(3) . . ?
H12 C12 C7 120.19(18) . . ?
H12 C12 C11 120.2(2) . . ?
C14 C13 N1 119.9(2) . . ?
C18 C13 N1 120.8(2) . . ?
C18 C13 C14 119.3(2) . . ?
H14 C14 C13 120.09(15) . . ?
C15 C14 C13 119.8(2) . . ?
C15 C14 H14 120.09(15) . . ?
H15 C15 C14 118.98(15) . . ?
C16 C15 C14 122.0(2) . . ?
C16 C15 H15 118.98(15) . . ?
C17 C16 C15 117.2(2) . . ?
C19 C16 C15 121.5(2) . . ?
C19 C16 C17 121.4(2) . . ?
H17 C17 C16 119.27(15) . . ?
C18 C17 C16 121.5(2) . . ?
C18 C17 H17 119.27(15) . . ?
C17 C18 C13 120.2(2) . . ?
H18 C18 C13 119.90(15) . . ?
H18 C18 C17 119.90(15) . . ?
C20 C19 C16 122.0(2) . . ?
C24 C19 C16 119.8(2) . . ?
C24 C19 C20 118.1(2) . . ?
H20 C20 C19 119.42(14) . . ?
C21 C20 C19 121.2(2) . . ?
C21 C20 H20 119.42(15) . . ?
C22 C21 C20 119.6(2) . . ?
C27 C21 C20 118.9(2) . . ?
C27 C21 C22 121.5(2) . . ?
H22 C22 C21 120.02(15) . . ?
C23 C22 C21 120.0(2) . . ?
C23 C22 H22 120.02(14) . . ?
C24 C23 C22 119.5(2) . . ?
C25 C23 C22 118.3(2) . . ?
C25 C23 C24 122.2(2) . . ?
C23 C24 C19 121.7(2) . . ?
H24 C24 C19 119.17(15) . . ?
H24 C24 C23 119.17(15) . . ?
O2 C25 O1 123.5(2) . . ?
C23 C25 O1 124.5(3) . . ?
C23 C25 O2 112.0(2) . . ?
H26a C26 O2 109.5 . . ?
H26b C26 O2 109.5 . . ?
H26b C26 H26a 109.5 . . ?
H26c C26 O2 109.5 . . ?
H26c C26 H26a 109.5 . . ?
H26c C26 H26b 109.5 . . ?
O4 C27 O3 123.0(3) . . ?
C21 C27 O3 124.8(3) . . ?
C21 C27 O4 112.1(2) . . ?
H28a C28 O4 109.5 . . ?
H28b C28 O4 109.5 . . ?
H28b C28 H28a 109.5 . . ?
H28c C28 O4 109.5 . . ?
H28c C28 H28a 109.5 . . ?
H28c C28 H28b 109.5 . . ?

loop_
_geom_bond_atom_site_label_1
_geom_bond_atom_site_label_2
_geom_bond_distance
_geom_bond_site_symmetry_2
_geom_bond_publ_flag
O1 C25 1.202(3) . ?
O2 C25 1.333(3) . ?
O2 C26 1.445(3) . ?
O3 C27 1.199(3) . ?
O4 C27 1.334(3) . ?
O4 C28 1.439(3) . ?
N1 C1 1.416(3) . ?
N1 C7 1.416(3) . ?
N1 C13 1.423(3) . ?
C1 C2 1.378(4) . ?
C1 C6 1.386(4) . ?
C2 H2 0.9300 . ?
C2 C3 1.376(4) . ?
C3 H3 0.9300 . ?
C3 C4 1.367(5) . ?
C4 H4 0.9300 . ?
C4 C5 1.359(5) . ?
C5 H5 0.9300 . ?
C5 C6 1.383(4) . ?
C6 H6 0.9300 . ?
C7 C8 1.379(4) . ?
C7 C12 1.380(3) . ?
C8 H8 0.9300 . ?
C8 C9 1.385(4) . ?
C9 H9 0.9300 . ?
C9 C10 1.360(4) . ?
C10 H10 0.9300 . ?
C10 C11 1.360(4) . ?
C11 H11 0.9300 . ?
C11 C12 1.378(4) . ?
C12 H12 0.9300 . ?
C13 C14 1.386(3) . ?
C13 C18 1.376(3) . ?
C14 H14 0.9300 . ?
C14 C15 1.375(3) . ?
C15 H15 0.9300 . ?
C15 C16 1.386(3) . ?
C16 C17 1.386(3) . ?
C16 C19 1.481(3) . ?
C17 H17 0.9300 . ?
C17 C18 1.385(3) . ?
C18 H18 0.9300 . ?
C19 C20 1.386(3) . ?
C19 C24 1.386(3) . ?
C20 H20 0.9300 . ?
C20 C21 1.390(3) . ?
C21 C22 1.390(3) . ?
C21 C27 1.480(3) . ?
C22 H22 0.9300 . ?
C22 C23 1.382(3) . ?
C23 C24 1.385(3) . ?
C23 C25 1.487(3) . ?
C24 H24 0.9300 . ?
C26 H26a 0.9600 . ?
C26 H26b 0.9600 . ?
C26 H26c 0.9600 . ?
C28 H28a 0.9600 . ?
C28 H28b 0.9600 . ?
C28 H28c 0.9600 . ?

loop_
_exptl_oxdiff_crystal_face_indexfrac_h
_exptl_oxdiff_crystal_face_indexfrac_k
_exptl_oxdiff_crystal_face_indexfrac_l
_exptl_oxdiff_crystal_face_x
_exptl_oxdiff_crystal_face_y
_exptl_oxdiff_crystal_face_z
-1.0054 6.0192 13.9943 -0.1117 -0.4615 0.9217
1.0048 -4.0201 -13.9950 0.1477 0.4906 -0.8931
-7.0176 30.9813 2.9816 0.1372 0.7269 0.6923
7.0173 -30.9780 -0.9820 -0.1607 -0.8135 -0.5744
0.9914 26.0053 8.9909 0.4166 -0.0684 0.8925
0.0093 -24.0063 -9.9903 -0.3139 0.0832 -0.9331
-11.0106 -7.9996 7.9891 -0.8427 0.1721 0.4703
12.0097 13.0023 -5.9900 0.9640 -0.2436 -0.2911
-0.0117 36.9858 0.9876 0.6534 0.4966 0.5883
-0.9893 -36.9873 -0.9887 -0.7084 -0.4389 -0.5781
-13.0137 -3.0097 4.9858 -0.8275 0.4907 0.3854
-0.0064 25.9722 -10.0067 0.5850 0.8129 -0.2178
-0.9961 -21.9738 11.0041 -0.5798 -0.7401 0.3442
-0.9903 -35.9811 3.0102 -0.7374 -0.5976 -0.3279
